data_7037944
loop_
_publ_author_name
'Haddow, Mairi F.'
'Jaltai, Judit'
'Hanton, Martin'
'Pringle, Paul G.'
'Rush, Laura E.'
'Sparkes, Hazel A.'
'Woodall, Christopher H.'

_publ_section_title
;
 Aminophobanes: hydrolytic stability, tautomerism and application in
 Cr-catalysed ethene oligomerisation.
;
_journal_issue 5
_journal_name_full 'Dalton transactions (Cambridge, England : 2003)'
_journal_page_first 2294
_journal_page_last 2307
_journal_paper_doi 10.1039/c5dt04394h
_journal_volume 45
_journal_year 2016
_chemical_formula_moiety 'C23 H32 N P2, Cl'
_chemical_formula_sum 'C23 H32 Cl N P2'
_chemical_formula_weight 419.89
_chemical_name_systematic
;
 ? 
;
_space_group_crystal_system monoclinic
_space_group_IT_number 14
_space_group_name_Hall '-P 2ybc'
_space_group_name_H-M_alt 'P 1 21/c 1'
_symmetry_space_group_name_Hall '-P 2ybc'
_symmetry_space_group_name_H-M 'P 1 21/c 1'
_atom_sites_solution_hydrogens geom
_atom_sites_solution_primary direct
_atom_sites_solution_secondary difmap
_audit_creation_date 2013-12-09
_audit_creation_method
;
Olex2 1.2
(compiled 2013.11.15 svn.r2834 for OlexSys, GUI svn.r4720)
;
_audit_update_record
;
2015-10-26 deposited with the CCDC.
2016-01-11 downloaded from the CCDC.
;
_cell_angle_alpha 90.00
_cell_angle_beta 100.569(2)
_cell_angle_gamma 90.00
_cell_formula_units_Z 4
_cell_length_a 16.8271(8)
_cell_length_b 8.5130(4)
_cell_length_c 15.6725(8)
_cell_measurement_reflns_used 9959
_cell_measurement_temperature 100(2)
_cell_measurement_theta_max 27.54
_cell_measurement_theta_min 2.46
_cell_volume 2206.98(19)
_computing_cell_refinement 'Bruker SMART'
_computing_data_collection 'Bruker SMART'
_computing_data_reduction 'Bruker SAINT'
_computing_molecular_graphics 'Olex2 (Dolomanov et al., 2009)'
_computing_publication_material 'Olex2 (Dolomanov et al., 2009)'
_computing_structure_refinement 'XL (Sheldrick, 2008)'
_computing_structure_solution 'ShelXS (Sheldrick, 2008)'
_diffrn_ambient_temperature 100(2)
_diffrn_measured_fraction_theta_full 1.000
_diffrn_measured_fraction_theta_max 0.997
_diffrn_measurement_device_type 'CCD area detector'
_diffrn_measurement_method 'phi and omega scans'
_diffrn_radiation_monochromator graphite
_diffrn_radiation_type MoK\a
_diffrn_radiation_wavelength 0.71073
_diffrn_reflns_av_R_equivalents 0.0194
_diffrn_reflns_av_unetI/netI 0.0169
_diffrn_reflns_limit_h_max 21
_diffrn_reflns_limit_h_min -21
_diffrn_reflns_limit_k_max 11
_diffrn_reflns_limit_k_min -8
_diffrn_reflns_limit_l_max 20
_diffrn_reflns_limit_l_min -19
_diffrn_reflns_number 19574
_diffrn_reflns_theta_full 26.00
_diffrn_reflns_theta_max 27.54
_diffrn_reflns_theta_min 1.23
_diffrn_source 'fine-focus sealed tube'
_exptl_absorpt_coefficient_mu 0.327
_exptl_absorpt_correction_T_max 0.7456
_exptl_absorpt_correction_T_min 0.6538
_exptl_absorpt_correction_type multi-scan
_exptl_absorpt_process_details 'SADABS V2008/1'
_exptl_crystal_colour colourless
_exptl_crystal_density_diffrn 1.264
_exptl_crystal_density_method 'not measured'
_exptl_crystal_description block
_exptl_crystal_F_000 896
_exptl_crystal_size_max 0.35
_exptl_crystal_size_mid 0.28
_exptl_crystal_size_min 0.28
_refine_diff_density_max 0.431
_refine_diff_density_min -0.225
_refine_diff_density_rms 0.045
_refine_ls_extinction_method none
_refine_ls_goodness_of_fit_ref 1.034
_refine_ls_hydrogen_treatment mixed
_refine_ls_matrix_type full
_refine_ls_number_parameters 249
_refine_ls_number_reflns 5066
_refine_ls_number_restraints 1
_refine_ls_restrained_S_all 1.034
_refine_ls_R_factor_all 0.0300
_refine_ls_R_factor_gt 0.0277
_refine_ls_shift/su_max 0.001
_refine_ls_shift/su_mean 0.000
_refine_ls_structure_factor_coef Fsqd
_refine_ls_weighting_details 'calc w=1/[\s^2^(Fo^2^)+(0.0330P)^2^+1.2232P] where P=(Fo^2^+2Fc^2^)/3'
_refine_ls_weighting_scheme calc
_refine_ls_wR_factor_gt 0.0707
_refine_ls_wR_factor_ref 0.0724
_reflns_number_gt 4682
_reflns_number_total 5066
_reflns_threshold_expression >2sigma(I)
_cod_data_source_file c5dt04394h1.cif
_cod_data_source_block jj353
_cod_depositor_comments 'Adding full bibliography for 7037938--7037946.cif.'
_cod_database_code 7037944
_olex2_refinement_description
;
1. Others
 Fixed Uiso: H1N(0.017) H1A(0.019) H2A(0.025) H2B(0.025) H3A(0.028) H3B(0.028)
 H4A(0.022) H4B(0.022) H5(0.017) H6A(0.022) H6B(0.022) H7A(0.027) H7B(0.027)
 H8A(0.024) H8B(0.024) H9(0.019) H10A(0.033) H10B(0.033) H10C(0.033)
 H11A(0.034) H11B(0.034) H11C(0.034) H13(0.021) H14(0.024) H15(0.024)
 H16(0.023) H17(0.02) H19(0.023) H20(0.029) H21(0.027) H22(0.023) H23(0.02)
 Fixed X: H1A(0.1503) H2A(0.2126) H2B(0.1203) H3A(0.1772) H3B(0.0912)
 H4A(0.1614) H4B(0.2422) H5(0.1946) H6A(0.0696) H6B(0.0535) H7A(0.0103) H7B(-
 0.0355) H8A(0.0129) H8B(0.0421) H9(0.1802) H10A(0.0939) H10B(0.0957)
 H10C(0.0529) H11A(0.2994) H11B(0.2433) H11C(0.2484) H13(0.2891) H14(0.3419)
 H15(0.453) H16(0.5116) H17(0.4556) H19(0.4205) H20(0.4599) H21(0.425)
 H22(0.3579) H23(0.3231)
 Fixed Y: H1A(1.2611) H2A(1.3076) H2B(1.3587) H3A(1.2201) H3B(1.1586)
 H4A(0.9369) H4B(1.0018) H5(0.8004) H6A(0.7973) H6B(0.8017) H7A(1.0579)
 H7B(0.9694) H8A(1.2249) H8B(1.0892) H9(1.0983) H10A(0.8173) H10B(0.9717)
 H10C(0.9761) H11A(0.9599) H11B(0.9622) H11C(0.8073) H13(1.3152) H14(1.3914)
 H15(1.2591) H16(1.0501) H17(0.9655) H19(0.9587) H20(0.7091) H21(0.4874)
 H22(0.5151) H23(0.7646)
 Fixed Z: H1A(0.297) H2A(0.4396) H2B(0.4309) H3A(0.5637) H3B(0.5151)
 H4A(0.558) H4B(0.5311) H5(0.4357) H6A(0.3416) H6B(0.4388) H7A(0.4259)
 H7B(0.3412) H8A(0.3113) H8B(0.254) H9(0.1683) H10A(0.1072) H10B(0.0494)
 H10C(0.1325) H11A(0.1604) H11B(0.0661) H11C(0.1247) H13(0.2686) H14(0.1469)
 H15(0.1108) H16(0.1968) H17(0.3147) H19(0.5536) H20(0.608) H21(0.5215)
 H22(0.3782) H23(0.3212)
;

loop_
_space_group_symop_id
_space_group_symop_operation_xyz
1 'x, y, z'
2 '-x, y+1/2, -z+1/2'
3 '-x, -y, -z'
4 'x, -y-1/2, z-1/2'

loop_
_atom_site_label
_atom_site_type_symbol
_atom_site_fract_x
_atom_site_fract_y
_atom_site_fract_z
_atom_site_U_iso_or_equiv
_atom_site_adp_type
_atom_site_occupancy
_atom_site_symmetry_multiplicity
_atom_site_calc_flag
_atom_site_refinement_flags
P1 P 0.200647(17) 1.01486(3) 0.344615(18) 0.01154(7) Uani 1 1 d .
P2 P 0.327839(17) 1.08365(3) 0.401507(19) 0.01389(7) Uani 1 1 d .
N1 N 0.18193(6) 0.91802(11) 0.25385(6) 0.01379(19) Uani 1 1 d D
H1N H 0.1820(8) 0.8159(15) 0.2574(9) 0.017 Uiso 1 1 d D
C1 C 0.13691(7) 1.18674(14) 0.34176(7) 0.0162(2) Uani 1 1 d .
H1A H 0.1503 1.2611 0.2970 0.019 Uiso 1 1 calc R
C2 C 0.15662(8) 1.26698(15) 0.43158(8) 0.0208(2) Uani 1 1 d .
H2A H 0.2126 1.3076 0.4396 0.025 Uiso 1 1 calc R
H2B H 0.1203 1.3587 0.4309 0.025 Uiso 1 1 calc R
C3 C 0.14915(8) 1.16497(15) 0.51110(8) 0.0230(3) Uani 1 1 d .
H3A H 0.1772 1.2201 0.5637 0.028 Uiso 1 1 calc R
H3B H 0.0912 1.1586 0.5151 0.028 Uiso 1 1 calc R
C4 C 0.18270(7) 0.99639(15) 0.51284(7) 0.0181(2) Uani 1 1 d .
H4A H 0.1614 0.9369 0.5580 0.022 Uiso 1 1 calc R
H4B H 0.2422 1.0018 0.5311 0.022 Uiso 1 1 calc R
C5 C 0.16394(7) 0.90154(13) 0.42731(7) 0.0141(2) Uani 1 1 d .
H5 H 0.1946 0.8004 0.4357 0.017 Uiso 1 1 calc R
C6 C 0.07373(7) 0.86409(15) 0.39393(8) 0.0187(2) Uani 1 1 d .
H6A H 0.0696 0.7973 0.3416 0.022 Uiso 1 1 calc R
H6B H 0.0535 0.8017 0.4388 0.022 Uiso 1 1 calc R
C7 C 0.01803(7) 1.00708(16) 0.37118(9) 0.0225(3) Uani 1 1 d .
H7A H 0.0103 1.0579 0.4259 0.027 Uiso 1 1 calc R
H7B H -0.0355 0.9694 0.3412 0.027 Uiso 1 1 calc R
C8 C 0.04841(7) 1.13173(15) 0.31366(8) 0.0198(2) Uani 1 1 d .
H8A H 0.0129 1.2249 0.3113 0.024 Uiso 1 1 calc R
H8B H 0.0421 1.0892 0.2540 0.024 Uiso 1 1 calc R
C9 C 0.17791(7) 0.98105(14) 0.16521(7) 0.0160(2) Uani 1 1 d .
H9 H 0.1802 1.0983 0.1683 0.019 Uiso 1 1 calc R
C10 C 0.09793(8) 0.93218(16) 0.10849(8) 0.0220(3) Uani 1 1 d .
H10A H 0.0939 0.8173 0.1072 0.033 Uiso 1 1 calc R
H10B H 0.0957 0.9717 0.0494 0.033 Uiso 1 1 calc R
H10C H 0.0529 0.9761 0.1325 0.033 Uiso 1 1 calc R
C11 C 0.24857(8) 0.92239(16) 0.12557(8) 0.0230(3) Uani 1 1 d .
H11A H 0.2994 0.9599 0.1604 0.034 Uiso 1 1 calc R
H11B H 0.2433 0.9622 0.0661 0.034 Uiso 1 1 calc R
H11C H 0.2484 0.8073 0.1247 0.034 Uiso 1 1 calc R
C12 C 0.36603(7) 1.13036(13) 0.30272(7) 0.0144(2) Uani 1 1 d .
C13 C 0.33325(7) 1.25927(14) 0.25319(8) 0.0171(2) Uani 1 1 d .
H13 H 0.2891 1.3152 0.2686 0.021 Uiso 1 1 calc R
C14 C 0.36527(7) 1.30566(14) 0.18140(8) 0.0200(2) Uani 1 1 d .
H14 H 0.3419 1.3914 0.1469 0.024 Uiso 1 1 calc R
C15 C 0.43135(8) 1.22721(15) 0.15992(8) 0.0203(2) Uani 1 1 d .
H15 H 0.4530 1.2591 0.1108 0.024 Uiso 1 1 calc R
C16 C 0.46560(7) 1.10205(15) 0.21048(8) 0.0189(2) Uani 1 1 d .
H16 H 0.5116 1.0501 0.1968 0.023 Uiso 1 1 calc R
C17 C 0.43267(7) 1.05258(14) 0.28105(8) 0.0165(2) Uani 1 1 d .
H17 H 0.4556 0.9655 0.3147 0.020 Uiso 1 1 calc R
C18 C 0.36571(7) 0.88662(14) 0.43252(7) 0.0147(2) Uani 1 1 d .
C19 C 0.40769(7) 0.86881(15) 0.51779(8) 0.0193(2) Uani 1 1 d .
H19 H 0.4205 0.9587 0.5536 0.023 Uiso 1 1 calc R
C20 C 0.43070(8) 0.72039(16) 0.55043(8) 0.0243(3) Uani 1 1 d .
H20 H 0.4599 0.7091 0.6080 0.029 Uiso 1 1 calc R
C21 C 0.41092(8) 0.58910(15) 0.49865(9) 0.0224(3) Uani 1 1 d .
H21 H 0.4250 0.4874 0.5215 0.027 Uiso 1 1 calc R
C22 C 0.37071(7) 0.60547(15) 0.41360(8) 0.0189(2) Uani 1 1 d .
H22 H 0.3579 0.5151 0.3782 0.023 Uiso 1 1 calc R
C23 C 0.34915(7) 0.75364(14) 0.38004(8) 0.0168(2) Uani 1 1 d .
H23 H 0.3231 0.7646 0.3212 0.020 Uiso 1 1 calc R
Cl1 Cl 0.182813(18) 0.55375(3) 0.25524(2) 0.02183(8) Uani 1 1 d .

loop_
_atom_site_aniso_label
_atom_site_aniso_U_11
_atom_site_aniso_U_22
_atom_site_aniso_U_33
_atom_site_aniso_U_23
_atom_site_aniso_U_13
_atom_site_aniso_U_12
P1 0.01390(13) 0.01048(13) 0.01053(13) 0.00034(10) 0.00297(10) 0.00134(10)
P2 0.01560(14) 0.01281(14) 0.01314(14) -0.00204(10) 0.00229(11) 0.00021(10)
N1 0.0203(5) 0.0101(4) 0.0107(4) 0.0003(3) 0.0025(4) -0.0002(4)
C1 0.0210(6) 0.0124(5) 0.0161(5) 0.0016(4) 0.0059(4) 0.0053(4)
C2 0.0277(6) 0.0158(6) 0.0200(6) -0.0035(5) 0.0072(5) 0.0051(5)
C3 0.0304(7) 0.0230(6) 0.0168(6) -0.0039(5) 0.0076(5) 0.0052(5)
C4 0.0217(6) 0.0215(6) 0.0115(5) 0.0003(4) 0.0041(4) 0.0015(5)
C5 0.0165(5) 0.0144(5) 0.0117(5) 0.0025(4) 0.0036(4) 0.0011(4)
C6 0.0170(5) 0.0220(6) 0.0174(5) 0.0041(5) 0.0041(4) -0.0021(5)
C7 0.0162(5) 0.0294(7) 0.0222(6) 0.0060(5) 0.0046(5) 0.0030(5)
C8 0.0181(5) 0.0230(6) 0.0185(6) 0.0044(5) 0.0040(4) 0.0079(5)
C9 0.0216(6) 0.0157(5) 0.0103(5) 0.0017(4) 0.0023(4) -0.0030(4)
C10 0.0231(6) 0.0270(7) 0.0147(6) 0.0010(5) -0.0001(5) -0.0039(5)
C11 0.0235(6) 0.0302(7) 0.0164(6) -0.0056(5) 0.0071(5) -0.0075(5)
C12 0.0153(5) 0.0130(5) 0.0147(5) -0.0024(4) 0.0019(4) -0.0035(4)
C13 0.0167(5) 0.0130(5) 0.0214(6) -0.0007(4) 0.0031(4) -0.0011(4)
C14 0.0229(6) 0.0149(5) 0.0212(6) 0.0034(5) 0.0011(5) -0.0038(5)
C15 0.0237(6) 0.0198(6) 0.0178(6) -0.0011(5) 0.0052(5) -0.0084(5)
C16 0.0172(5) 0.0193(6) 0.0210(6) -0.0039(5) 0.0059(4) -0.0031(5)
C17 0.0156(5) 0.0160(5) 0.0174(5) -0.0009(4) 0.0017(4) -0.0003(4)
C18 0.0132(5) 0.0160(5) 0.0152(5) 0.0009(4) 0.0031(4) 0.0014(4)
C19 0.0206(6) 0.0212(6) 0.0155(5) -0.0015(5) 0.0013(4) 0.0014(5)
C20 0.0284(6) 0.0274(7) 0.0160(6) 0.0043(5) 0.0007(5) 0.0052(5)
C21 0.0235(6) 0.0201(6) 0.0246(6) 0.0071(5) 0.0068(5) 0.0051(5)
C22 0.0176(5) 0.0164(6) 0.0231(6) -0.0018(5) 0.0047(5) 0.0012(4)
C23 0.0156(5) 0.0179(6) 0.0162(5) -0.0007(4) 0.0008(4) 0.0021(4)
Cl1 0.02289(15) 0.01183(13) 0.02789(16) 0.00087(11) -0.00293(12) -0.00026(10)

loop_
_atom_type_symbol
_atom_type_description
_atom_type_scat_dispersion_real
_atom_type_scat_dispersion_imag
_atom_type_scat_source
C C 0.0033 0.0016 'International Tables Vol C Tables 4.2.6.8 and 6.1.1.4'
H H 0.0000 0.0000 'International Tables Vol C Tables 4.2.6.8 and 6.1.1.4'
N N 0.0061 0.0033 'International Tables Vol C Tables 4.2.6.8 and 6.1.1.4'
P P 0.1023 0.0942 'International Tables Vol C Tables 4.2.6.8 and 6.1.1.4'
Cl Cl 0.1484 0.1585 'International Tables Vol C Tables 4.2.6.8 and 6.1.1.4'

loop_
_geom_angle_atom_site_label_1
_geom_angle_atom_site_label_2
_geom_angle_atom_site_label_3
_geom_angle
N1 P1 P2 119.93(4)
N1 P1 C1 111.71(5)
N1 P1 C5 108.63(5)
C1 P1 P2 108.48(4)
C1 P1 C5 99.78(5)
C5 P1 P2 106.29(4)
C12 P2 P1 100.29(4)
C12 P2 C18 105.40(5)
C18 P2 P1 97.29(4)
P1 N1 H1N 117.0(9)
C9 N1 P1 127.34(8)
C9 N1 H1N 114.9(9)
P1 C1 H1A 108.7
C2 C1 P1 107.92(8)
C2 C1 H1A 108.7
C2 C1 C8 115.35(10)
C8 C1 P1 107.31(8)
C8 C1 H1A 108.7
C1 C2 H2A 108.1
C1 C2 H2B 108.1
H2A C2 H2B 107.3
C3 C2 C1 116.83(10)
C3 C2 H2A 108.1
C3 C2 H2B 108.1
C2 C3 H3A 108.0
C2 C3 H3B 108.0
H3A C3 H3B 107.3
C4 C3 C2 117.04(10)
C4 C3 H3A 108.0
C4 C3 H3B 108.0
C3 C4 H4A 108.0
C3 C4 H4B 108.0
C3 C4 C5 117.07(10)
H4A C4 H4B 107.3
C5 C4 H4A 108.0
C5 C4 H4B 108.0
P1 C5 H5 108.5
C4 C5 P1 107.43(8)
C4 C5 H5 108.5
C6 C5 P1 108.06(7)
C6 C5 C4 115.63(9)
C6 C5 H5 108.5
C5 C6 H6A 108.3
C5 C6 H6B 108.3
H6A C6 H6B 107.4
C7 C6 C5 115.74(10)
C7 C6 H6A 108.3
C7 C6 H6B 108.3
C6 C7 H7A 108.4
C6 C7 H7B 108.4
C6 C7 C8 115.32(10)
H7A C7 H7B 107.5
C8 C7 H7A 108.4
C8 C7 H7B 108.4
C1 C8 H8A 108.1
C1 C8 H8B 108.1
C7 C8 C1 116.62(10)
C7 C8 H8A 108.1
C7 C8 H8B 108.1
H8A C8 H8B 107.3
N1 C9 H9 108.8
N1 C9 C10 109.34(9)
N1 C9 C11 111.07(10)
C10 C9 H9 108.8
C11 C9 H9 108.8
C11 C9 C10 110.09(10)
C9 C10 H10A 109.5
C9 C10 H10B 109.5
C9 C10 H10C 109.5
H10A C10 H10B 109.5
H10A C10 H10C 109.5
H10B C10 H10C 109.5
C9 C11 H11A 109.5
C9 C11 H11B 109.5
C9 C11 H11C 109.5
H11A C11 H11B 109.5
H11A C11 H11C 109.5
H11B C11 H11C 109.5
C13 C12 P2 118.53(9)
C17 C12 P2 121.74(9)
C17 C12 C13 119.32(11)
C12 C13 H13 120.0
C14 C13 C12 120.01(11)
C14 C13 H13 120.0
C13 C14 H14 119.8
C15 C14 C13 120.34(11)
C15 C14 H14 119.8
C14 C15 H15 120.1
C16 C15 C14 119.81(11)
C16 C15 H15 120.1
C15 C16 H16 119.9
C15 C16 C17 120.15(11)
C17 C16 H16 119.9
C12 C17 H17 119.8
C16 C17 C12 120.32(11)
C16 C17 H17 119.8
C19 C18 P2 116.31(9)
C23 C18 P2 124.39(9)
C23 C18 C19 119.03(11)
C18 C19 H19 119.8
C20 C19 C18 120.45(12)
C20 C19 H19 119.8
C19 C20 H20 120.1
C21 C20 C19 119.77(11)
C21 C20 H20 120.1
C20 C21 H21 119.9
C20 C21 C22 120.29(12)
C22 C21 H21 119.9
C21 C22 H22 119.9
C21 C22 C23 120.18(12)
C23 C22 H22 119.9
C18 C23 H23 119.9
C22 C23 C18 120.19(11)
C22 C23 H23 119.9

loop_
_geom_bond_atom_site_label_1
_geom_bond_atom_site_label_2
_geom_bond_distance
P1 P2 2.2403(4)
P1 N1 1.6242(10)
P1 C1 1.8099(12)
P1 C5 1.8126(11)
P2 C12 1.8257(12)
P2 C18 1.8281(12)
N1 H1N 0.871(13)
N1 C9 1.4792(14)
C1 H1A 1.0000
C1 C2 1.5450(16)
C1 C8 1.5460(17)
C2 H2A 0.9900
C2 H2B 0.9900
C2 C3 1.5430(17)
C3 H3A 0.9900
C3 H3B 0.9900
C3 C4 1.5406(17)
C4 H4A 0.9900
C4 H4B 0.9900
C4 C5 1.5469(16)
C5 H5 1.0000
C5 C6 1.5454(16)
C6 H6A 0.9900
C6 H6B 0.9900
C6 C7 1.5378(17)
C7 H7A 0.9900
C7 H7B 0.9900
C7 C8 1.5392(17)
C8 H8A 0.9900
C8 H8B 0.9900
C9 H9 1.0000
C9 C10 1.5283(16)
C9 C11 1.5232(17)
C10 H10A 0.9800
C10 H10B 0.9800
C10 H10C 0.9800
C11 H11A 0.9800
C11 H11B 0.9800
C11 H11C 0.9800
C12 C13 1.3979(16)
C12 C17 1.3968(16)
C13 H13 0.9500
C13 C14 1.3908(17)
C14 H14 0.9500
C14 C15 1.3904(18)
C15 H15 0.9500
C15 C16 1.3884(18)
C16 H16 0.9500
C16 C17 1.3901(17)
C17 H17 0.9500
C18 C19 1.4007(16)
C18 C23 1.3970(16)
C19 H19 0.9500
C19 C20 1.3912(18)
C20 H20 0.9500
C20 C21 1.3854(19)
C21 H21 0.9500
C21 C22 1.3868(18)
C22 H22 0.9500
C22 C23 1.3890(17)
C23 H23 0.9500

loop_
_geom_torsion_atom_site_label_1
_geom_torsion_atom_site_label_2
_geom_torsion_atom_site_label_3
_geom_torsion_atom_site_label_4
_geom_torsion
P1 P2 C12 C13 65.98(9)
P1 P2 C12 C17 -121.43(9)
P1 P2 C18 C19 -130.12(9)
P1 P2 C18 C23 43.80(10)
P1 N1 C9 C10 -127.37(10)
P1 N1 C9 C11 110.94(11)
P1 C1 C2 C3 -55.73(12)
P1 C1 C8 C7 58.49(12)
P1 C5 C6 C7 -58.41(12)
P2 P1 N1 C9 -77.61(10)
P2 P1 C1 C2 -47.85(8)
P2 P1 C1 C8 -172.75(7)
P2 P1 C5 C4 49.60(8)
P2 P1 C5 C6 175.00(7)
P2 C12 C13 C14 174.92(9)
P2 C12 C17 C16 -173.09(9)
P2 C18 C19 C20 172.62(10)
P2 C18 C23 C22 -170.71(9)
N1 P1 P2 C12 37.18(6)
N1 P1 P2 C18 -70.00(6)
N1 P1 C1 C2 177.78(8)
N1 P1 C1 C8 52.88(9)
N1 P1 C5 C4 179.91(7)
N1 P1 C5 C6 -54.68(9)
C1 P1 P2 C12 -92.79(5)
C1 P1 P2 C18 160.03(5)
C1 P1 N1 C9 50.92(11)
C1 P1 C5 C4 -63.08(8)
C1 P1 C5 C6 62.33(9)
C1 C2 C3 C4 42.68(16)
C2 C1 C8 C7 -61.80(14)
C2 C3 C4 C5 -43.11(16)
C3 C4 C5 P1 56.18(12)
C3 C4 C5 C6 -64.57(14)
C4 C5 C6 C7 61.99(13)
C5 P1 P2 C12 160.69(5)
C5 P1 P2 C18 53.52(5)
C5 P1 N1 C9 160.01(9)
C5 P1 C1 C2 63.11(9)
C5 P1 C1 C8 -61.79(8)
C5 C6 C7 C8 48.37(15)
C6 C7 C8 C1 -48.81(15)
C8 C1 C2 C3 64.23(14)
C12 P2 C18 C19 127.05(9)
C12 P2 C18 C23 -59.02(11)
C12 C13 C14 C15 -1.83(18)
C13 C12 C17 C16 -0.55(17)
C13 C14 C15 C16 -0.09(18)
C14 C15 C16 C17 1.69(18)
C15 C16 C17 C12 -1.36(18)
C17 C12 C13 C14 2.14(17)
C18 P2 C12 C13 166.57(9)
C18 P2 C12 C17 -20.84(11)
C18 C19 C20 C21 -0.94(19)
C19 C18 C23 C22 3.07(17)
C19 C20 C21 C22 2.15(19)
C20 C21 C22 C23 -0.74(19)
C21 C22 C23 C18 -1.90(18)
C23 C18 C19 C20 -1.65(18)
